data_7055331
loop_
_publ_author_name
'Zhu, Qian-Jiang'
'Zhao, Wen-Xuan'
'Wang, Chuan-Zeng'
'Zhang, Ying'
'Zhang, Yun-Qian'
'Xue, Sai-Feng'
'Tao, Zhu'
'Clegg, Jack Kay'
'Lindoy, Lenard F.'
'Wei, Gang'

_publ_section_title
;
 Adducts of Aqua Complexes of Ln3+ with
 hexanohydroxyhexanomethylcucurbit[6]uril: Potential Application in the
 Isolation of Heavy Lanthanides
;
_journal_name_full 'New J. Chem.'
_journal_paper_doi 10.1039/C5NJ00964B
_journal_year 2016
_chemical_formula_sum 'C42 H118 N24 O53 Tm'
_chemical_formula_weight 1976.53
_space_group_crystal_system monoclinic
_space_group_IT_number 12
_space_group_name_Hall '-C 2y'
_space_group_name_H-M_alt 'C 1 2/m 1'
_symmetry_space_group_name_Hall '-C 2y'
_symmetry_space_group_name_H-M 'C 1 2/m 1'
_atom_sites_solution_hydrogens geom
_audit_creation_method SHELXL-2014/6
_audit_update_record
;
2015-10-08 deposited with the CCDC.
2016-01-19 downloaded from the CCDC.
;
_cell_angle_alpha 90
_cell_angle_beta 119.884(3)
_cell_angle_gamma 90
_cell_formula_units_Z 2
_cell_length_a 21.734(2)
_cell_length_b 12.2110(12)
_cell_length_c 16.448(3)
_cell_measurement_temperature 223(2)
_cell_volume 3784.8(9)
_computing_cell_refinement 'Bruker SMART'
_computing_data_collection 'Bruker SMART'
_computing_data_reduction 'Bruker SAINT'
_computing_molecular_graphics 'Bruker SHELXTL'
_computing_publication_material 'Bruker SHELXTL'
_computing_structure_refinement 'SHELXL-2014/6 (Sheldrick, 2014)'
_computing_structure_solution 'SHELXL-2014/6 (Sheldrick, 2014)'
_diffrn_ambient_temperature 223(2)
_diffrn_measured_fraction_theta_full 0.981
_diffrn_measured_fraction_theta_max 0.985
_diffrn_measurement_device_type 'CCD area detector'
_diffrn_measurement_method 'phi and omega scans'
_diffrn_radiation_type MoK\a
_diffrn_radiation_wavelength 0.71073
_diffrn_reflns_av_R_equivalents 0.0618
_diffrn_reflns_av_unetI/netI 0.0520
_diffrn_reflns_laue_measured_fraction_full 0.981
_diffrn_reflns_laue_measured_fraction_max 0.985
_diffrn_reflns_limit_h_max 26
_diffrn_reflns_limit_h_min -26
_diffrn_reflns_limit_k_max 14
_diffrn_reflns_limit_k_min -14
_diffrn_reflns_limit_l_max 19
_diffrn_reflns_limit_l_min -19
_diffrn_reflns_number 15915
_diffrn_reflns_point_group_measured_fraction_full 0.981
_diffrn_reflns_point_group_measured_fraction_max 0.985
_diffrn_reflns_theta_full 25.242
_diffrn_reflns_theta_max 25.197
_diffrn_reflns_theta_min 1.428
_diffrn_source 'fine-focus sealed tube'
_exptl_absorpt_coefficient_mu 1.303
_exptl_absorpt_correction_T_max 0.781
_exptl_absorpt_correction_T_min 0.729
_exptl_absorpt_correction_type multi-scan
_exptl_absorpt_process_details sadabs
_exptl_crystal_colour colourless
_exptl_crystal_density_diffrn 1.734
_exptl_crystal_density_method 'not measured'
_exptl_crystal_description block
_exptl_crystal_F_000 2062
_exptl_crystal_size_max 0.250
_exptl_crystal_size_mid 0.220
_exptl_crystal_size_min 0.190
_platon_squeeze_details
;
;
_refine_diff_density_max 8.459
_refine_diff_density_min -3.105
_refine_diff_density_rms 0.228
_refine_ls_extinction_method none
_refine_ls_goodness_of_fit_ref 1.214
_refine_ls_hydrogen_treatment constr
_refine_ls_matrix_type full
_refine_ls_number_parameters 229
_refine_ls_number_reflns 3530
_refine_ls_number_restraints 24
_refine_ls_restrained_S_all 5.356
_refine_ls_R_factor_all 0.0982
_refine_ls_R_factor_gt 0.0935
_refine_ls_shift/su_max 0.049
_refine_ls_shift/su_mean 0.001
_refine_ls_structure_factor_coef Fsqd
_refine_ls_weighting_details 'w=1/[\s^2^(Fo^2^)+(0.1602P)^2^+25.6105P] where P=(Fo^2^+2Fc^2^)/3'
_refine_ls_weighting_scheme calc
_refine_ls_wR_factor_gt 0.2492
_refine_ls_wR_factor_ref 0.2556
_reflns_Friedel_coverage 0.000
_reflns_number_gt 3287
_reflns_number_total 3530
_reflns_threshold_expression 'I > 2\s(I)'
_cod_data_source_file c5nj00964b2.cif
_cod_data_source_block Tm
_cod_database_code 7055331
_shelx_space_group_comment
;
The symmetry employed for this shelxl refinement is uniquely defined
by the following loop, which should always be used as a source of
symmetry information in preference to the above space-group names.
They are only intended as comments.
;
_shelx_estimated_absorpt_t_min 0.737
_shelx_estimated_absorpt_t_max 0.790
_shelxl_version_number 2014/6

loop_
_space_group_symop_operation_xyz
'x, y, z'
'-x, y, -z'
'x+1/2, y+1/2, z'
'-x+1/2, y+1/2, -z'
'-x, -y, -z'
'x, -y, z'
'-x+1/2, -y+1/2, -z'
'x+1/2, -y+1/2, z'

loop_
_atom_site_label
_atom_site_type_symbol
_atom_site_fract_x
_atom_site_fract_y
_atom_site_fract_z
_atom_site_U_iso_or_equiv
_atom_site_adp_type
_atom_site_occupancy
_atom_site_site_symmetry_order
_atom_site_calc_flag
_atom_site_refinement_flags_posn
_atom_site_refinement_flags_adp
_atom_site_refinement_flags_occupancy
O1W O 0.5789(4) 0.6508(7) 1.0392(8) 0.083(3) Uani 0.5 1 d . . P
O2W O 0.4647(6) 0.3556(10) 1.0561(8) 0.137(3) Uani 0.5 1 d . . P
O3W O 0.5120(9) 0.5667(9) 1.1359(7) 0.190(6) Uani 0.5 1 d . . P
O4W O 0.6080(7) 0.5696(9) 1.0986(18) 0.233(14) Uani 0.5 1 d . . P
Tm1 Tm 0.5000 0.5000 1.0000 0.04053(11) Uani 1 4 d S T P
C1 C 0.6716(4) 0.1550(5) 1.2452(5) 0.070(2) Uani 1 1 d . . .
C2 C 0.6945(5) 0.0000 1.3397(6) 0.070(3) Uani 1 2 d S T P
C3 C 0.7417(3) 0.0000 1.2972(7) 0.075(4) Uani 1 2 d DS T P
C4 C 0.7592(4) 0.1425(6) 1.1957(5) 0.081(2) Uani 1 1 d . . .
H4A H 0.8098 0.1275 1.2366 0.097 Uiso 1 1 calc R U .
H4B H 0.7531 0.2222 1.1911 0.097 Uiso 1 1 calc R U .
C5 C 0.6960(3) 0.1565(6) 1.0237(5) 0.081 Uani 1 1 d . . .
C6 C 0.76988(15) 0.0000 1.09501(7) 0.082(3) Uani 1 2 d DS TU P
C7 C 0.74217(6) 0.0000 0.99008(7) 0.090 Uani 1 2 d DS TU P
C8 C 0.6524(3) 0.1402(6) 0.8547(5) 0.0805(18) Uani 1 1 d . . .
H8A H 0.6813 0.1226 0.8261 0.097 Uiso 1 1 calc R U .
H8B H 0.6502 0.2202 0.8577 0.097 Uiso 1 1 calc R U .
C9 C 0.5218(4) 0.1570(5) 0.7738(5) 0.077(2) Uani 1 1 d . . .
C10 C 0.5678(4) 0.0000 0.7422(6) 0.069(2) Uani 1 2 d S T P
C11 C 0.4826(5) 0.0000 0.6782(3) 0.075(3) Uani 1 2 d DS T P
C12 C 0.3947(4) 0.1444(6) 0.6664(5) 0.090 Uani 1 1 d . . .
H12A H 0.3725 0.1309 0.5988 0.108 Uiso 1 1 calc R U .
H12B H 0.3983 0.2239 0.6758 0.108 Uiso 1 1 calc R U .
C13 C 0.7246(10) 0.0000 1.4373(10) 0.152(9) Uani 1 2 d S T P
H13A H 0.7528 0.0657 1.4630 0.228 Uiso 0.5 1 calc R U P
H13B H 0.6872 -0.0017 1.4532 0.228 Uiso 1 2 calc R U P
H13C H 0.7546 -0.0640 1.4633 0.228 Uiso 0.5 1 calc R U P
C14 C 0.79907(6) 0.0000 0.96571(9) 0.090 Uani 1 2 d DS TU P
H14A H 0.8368 0.0489 1.0076 0.135 Uiso 0.5 1 calc R U P
H14B H 0.7800 0.0247 0.9015 0.135 Uiso 0.5 1 calc R U P
H14C H 0.8178 -0.0736 0.9720 0.135 Uiso 0.5 1 calc R U P
C15 C 0.6009(7) 0.0000 0.6856(9) 0.109(5) Uani 1 2 d S T P
H15A H 0.5904 -0.0682 0.6510 0.163 Uiso 0.5 1 calc R U P
H15B H 0.5829 0.0608 0.6419 0.163 Uiso 0.5 1 calc R U P
H15C H 0.6519 0.0074 0.7255 0.163 Uiso 0.5 1 calc R U P
N1 N 0.6513(3) 0.1007(5) 1.3007(4) 0.0775(19) Uani 1 1 d . . .
N2 N 0.7211(3) 0.0988(4) 1.2390(4) 0.0714(18) Uani 1 1 d . . .
N3 N 0.7379(3) 0.0999(5) 1.1035(4) 0.0779(17) Uani 1 1 d . . .
N4 N 0.6866(3) 0.0986(5) 0.9469(4) 0.0738(15) Uani 1 1 d . . .
N5 N 0.5819(3) 0.0996(4) 0.7950(4) 0.0759(16) Uani 1 1 d . . .
N6 N 0.4647(3) 0.0994(5) 0.7115(4) 0.0735(16) Uani 1 1 d . . .
O1 O 0.6479(3) 0.2443(4) 1.2080(4) 0.0904(19) Uani 1 1 d . . .
O2 O 0.6696(3) 0.2497(4) 1.0152(4) 0.0990(18) Uani 1 1 d . . .
O3 O 0.5184(4) 0.2466(4) 0.8032(5) 0.120(2) Uani 1 1 d . . .
O4 O 0.8155(3) 0.0000 1.3648(10) 0.210(9) Uani 1 2 d DS T P
H4 H 0.8390 -0.0006 1.3375 0.315 Uiso 1 2 calc R U P
O5 O 0.8467(6) 0.0000 1.1381(10) 0.228(10) Uani 1 2 d S T P
H5 H 0.8597 -0.0568 1.1232 0.342 Uiso 0.5 1 calc R U P
O6 O 0.4579(8) 0.0000 0.5800(4) 0.193(8) Uani 1 2 d DS T P
H6 H 0.4139 0.0000 0.5506 0.290 Uiso 1 2 calc R U P

loop_
_atom_site_aniso_label
_atom_site_aniso_U_11
_atom_site_aniso_U_22
_atom_site_aniso_U_33
_atom_site_aniso_U_23
_atom_site_aniso_U_13
_atom_site_aniso_U_12
O1W 0.065(4) 0.037(4) 0.133(7) -0.019(4) 0.038(4) -0.023(3)
O2W 0.254(6) 0.052(6) 0.216(5) -0.028(5) 0.202(3) -0.037(5)
O3W 0.479(13) 0.032(5) 0.152(5) 0.014(4) 0.227(5) 0.029(7)
O4W 0.072(7) 0.030(5) 0.39(3) -0.002(10) -0.043(11) -0.005(5)
Tm1 0.04701(14) 0.01732(16) 0.06440(18) 0.000 0.03315(11) 0.000
C1 0.082(3) 0.044(3) 0.079(3) -0.016(3) 0.035(2) -0.005(3)
C2 0.083(5) 0.045(4) 0.066(4) 0.000 0.026(4) 0.000
C3 0.061(5) 0.046(5) 0.077(6) 0.000 0.003(4) 0.000
C4 0.082(3) 0.055(4) 0.103(4) -0.011(3) 0.043(3) -0.013(3)
C5 0.091 0.043 0.136 -0.018 0.078 -0.021
C6 0.079(4) 0.077(5) 0.096(4) 0.000 0.049(3) 0.000
C7 0.076 0.081 0.121 0.000 0.054 0.000
C8 0.104(3) 0.047(3) 0.130(3) -0.009(3) 0.0887(18) -0.012(3)
C9 0.116(4) 0.038(3) 0.095(3) -0.006(3) 0.066(2) -0.005(3)
C10 0.102(4) 0.038(4) 0.104(4) 0.000 0.079(2) 0.000
C11 0.128(5) 0.049(5) 0.069(3) 0.000 0.065(3) 0.000
C12 0.124 0.052 0.104 0.022 0.064 -0.004
C13 0.153(14) 0.182(19) 0.087(8) 0.000 0.034(9) 0.000
C14 0.076 0.081 0.121 0.000 0.054 0.000
C15 0.115(6) 0.103(10) 0.129(7) 0.000 0.076(5) 0.000
N1 0.090(3) 0.040(3) 0.092(3) 0.010(2) 0.038(2) -0.003(2)
N2 0.074(3) 0.038(3) 0.084(3) 0.000(2) 0.025(2) -0.009(2)
N3 0.080(2) 0.043(3) 0.129(3) 0.011(3) 0.0653(18) 0.007(2)
N4 0.093(2) 0.043(3) 0.116(3) 0.002(2) 0.0757(15) -0.008(2)
N5 0.106(3) 0.037(3) 0.108(3) -0.002(2) 0.0712(18) 0.004(2)
N6 0.093(3) 0.050(3) 0.092(3) 0.011(2) 0.0574(18) 0.011(2)
O1 0.117(3) 0.041(2) 0.103(3) 0.016(2) 0.046(2) 0.015(2)
O2 0.141(3) 0.027(2) 0.160(3) 0.000(2) 0.098(2) 0.007(2)
O3 0.145(4) 0.042(2) 0.188(4) -0.038(3) 0.094(3) -0.004(3)
O4 0.100(8) 0.195(16) 0.237(16) 0.000 0.011(10) 0.000
O5 0.107(6) 0.39(3) 0.201(10) 0.000 0.087(5) 0.000
O6 0.251(13) 0.217(17) 0.113(6) 0.000 0.091(6) 0.000

loop_
_atom_type_symbol
_atom_type_description
_atom_type_scat_dispersion_real
_atom_type_scat_dispersion_imag
_atom_type_scat_source
C C 0.0033 0.0016 'International Tables Vol C Tables 4.2.6.8 and 6.1.1.4'
H H 0.0000 0.0000 'International Tables Vol C Tables 4.2.6.8 and 6.1.1.4'
N N 0.0061 0.0033 'International Tables Vol C Tables 4.2.6.8 and 6.1.1.4'
O O 0.0106 0.0060 'International Tables Vol C Tables 4.2.6.8 and 6.1.1.4'
Tm Tm -0.3139 5.2483 'International Tables Vol C Tables 4.2.6.8 and 6.1.1.4'

loop_
_geom_angle_atom_site_label_1
_geom_angle_atom_site_label_2
_geom_angle_atom_site_label_3
_geom_angle
_geom_angle_site_symmetry_1
_geom_angle_site_symmetry_3
O4W O1W O2W 127.5(12) . 5_667
O4W O1W Tm1 68.3(6) . .
O2W O1W Tm1 69.6(6) 5_667 .
O1W O2W O3W 143.5(11) 5_667 6_565
O1W O2W Tm1 76.3(7) 5_667 .
O3W O2W Tm1 69.6(7) 6_565 .
O2W O3W O3W 128.4(6) 6_565 6_565
O2W O3W Tm1 71.3(6) 6_565 .
O3W O3W Tm1 68.9(3) 6_565 .
O1W O4W O4W 139.1(9) . 6_565
O1W O4W Tm1 78.9(7) . .
O4W O4W Tm1 67.8(3) 6_565 .
O4W Tm1 O4W 180.0 . 5_667
O4W Tm1 O4W 44.4(6) . 6_565
O4W Tm1 O4W 135.6(6) 5_667 6_565
O4W Tm1 O4W 135.6(6) . 2_657
O4W Tm1 O4W 44.4(6) 5_667 2_657
O4W Tm1 O4W 180.0 6_565 2_657
O4W Tm1 O3W 114.4(9) . 5_667
O4W Tm1 O3W 65.6(9) 5_667 5_667
O4W Tm1 O3W 98.1(8) 6_565 5_667
O4W Tm1 O3W 81.9(8) 2_657 5_667
O4W Tm1 O3W 81.9(8) . 6_565
O4W Tm1 O3W 98.1(8) 5_667 6_565
O4W Tm1 O3W 65.6(9) 6_565 6_565
O4W Tm1 O3W 114.4(9) 2_657 6_565
O3W Tm1 O3W 137.9(6) 5_667 6_565
O4W Tm1 O3W 98.1(8) . 2_657
O4W Tm1 O3W 81.9(8) 5_667 2_657
O4W Tm1 O3W 114.4(9) 6_565 2_657
O4W Tm1 O3W 65.6(9) 2_657 2_657
O3W Tm1 O3W 42.1(5) 5_667 2_657
O3W Tm1 O3W 180.0 6_565 2_657
O4W Tm1 O3W 65.6(9) . .
O4W Tm1 O3W 114.4(9) 5_667 .
O4W Tm1 O3W 81.9(8) 6_565 .
O4W Tm1 O3W 98.1(8) 2_657 .
O3W Tm1 O3W 180.0 5_667 .
O3W Tm1 O3W 42.1(5) 6_565 .
O3W Tm1 O3W 137.9(6) 2_657 .
O4W Tm1 O2W 64.0(7) . 5_667
O4W Tm1 O2W 116.0(7) 5_667 5_667
O4W Tm1 O2W 98.2(6) 6_565 5_667
O4W Tm1 O2W 81.8(6) 2_657 5_667
O3W Tm1 O2W 77.1(5) 5_667 5_667
O3W Tm1 O2W 140.9(4) 6_565 5_667
O3W Tm1 O2W 39.1(4) 2_657 5_667
O3W Tm1 O2W 102.9(5) . 5_667
O4W Tm1 O2W 98.2(6) . 2_657
O4W Tm1 O2W 81.8(6) 5_667 2_657
O4W Tm1 O2W 64.0(7) 6_565 2_657
O4W Tm1 O2W 116.0(7) 2_657 2_657
O3W Tm1 O2W 39.1(4) 5_667 2_657
O3W Tm1 O2W 102.9(5) 6_565 2_657
O3W Tm1 O2W 77.1(4) 2_657 2_657
O3W Tm1 O2W 140.9(4) . 2_657
O2W Tm1 O2W 100.6(7) 5_667 2_657
O4W Tm1 O2W 81.8(6) . 6_565
O4W Tm1 O2W 98.2(6) 5_667 6_565
O4W Tm1 O2W 116.0(7) 6_565 6_565
O4W Tm1 O2W 64.0(7) 2_657 6_565
O3W Tm1 O2W 140.9(4) 5_667 6_565
O3W Tm1 O2W 77.1(4) 6_565 6_565
O3W Tm1 O2W 102.9(5) 2_657 6_565
O3W Tm1 O2W 39.1(4) . 6_565
O2W Tm1 O2W 79.4(7) 5_667 6_565
O2W Tm1 O2W 180.0 2_657 6_565
O4W Tm1 O2W 116.0(7) . .
O4W Tm1 O2W 64.0(7) 5_667 .
O4W Tm1 O2W 81.8(6) 6_565 .
O4W Tm1 O2W 98.2(6) 2_657 .
O3W Tm1 O2W 102.9(5) 5_667 .
O3W Tm1 O2W 39.1(4) 6_565 .
O3W Tm1 O2W 140.9(4) 2_657 .
O3W Tm1 O2W 77.1(5) . .
O2W Tm1 O2W 180.0 5_667 .
O2W Tm1 O2W 79.4(7) 2_657 .
O2W Tm1 O2W 100.6(7) 6_565 .
O1 C1 N2 125.2(8) . .
O1 C1 N1 124.5(8) . .
N2 C1 N1 110.3(6) . .
C13 C2 N1 109.2(8) . 6
C13 C2 N1 109.2(7) . .
N1 C2 N1 111.9(7) 6 .
C13 C2 C3 119.7(12) . .
N1 C2 C3 103.3(6) 6 .
N1 C2 C3 103.3(6) . .
N2 C3 N2 110.9(8) 6 .
N2 C3 C2 104.3(5) 6 .
N2 C3 C2 104.3(5) . .
N2 C3 O4 111.6(5) 6 .
N2 C3 O4 111.6(6) . .
C2 C3 O4 113.7(11) . .
N2 C4 N3 115.1(6) . .
N2 C4 H4A 108.5 . .
N3 C4 H4A 108.5 . .
N2 C4 H4B 108.5 . .
N3 C4 H4B 108.5 . .
H4A C4 H4B 107.5 . .
O2 C5 N3 128.5(7) . .
O2 C5 N4 121.1(7) . .
N3 C5 N4 110.4(6) . .
N3 C6 N3 115.1(5) 6 .
N3 C6 O5 116.4(3) 6 .
N3 C6 O5 116.4(3) . .
N3 C6 C7 99.9(3) 6 .
N3 C6 C7 99.9(3) . .
O5 C6 C7 105.2(7) . .
C14 C7 C6 113.38(14) . .
C14 C7 N4 115.4(2) . .
C6 C7 N4 106.8(2) . .
C14 C7 N4 115.4(2) . 6
C6 C7 N4 106.8(2) . 6
N4 C7 N4 97.7(4) . 6
N4 C8 N5 115.0(6) . .
N4 C8 H8A 108.5 . .
N5 C8 H8A 108.5 . .
N4 C8 H8B 108.5 . .
N5 C8 H8B 108.5 . .
H8A C8 H8B 107.5 . .
O3 C9 N6 123.9(7) . .
O3 C9 N5 127.0(7) . .
N6 C9 N5 109.1(6) . .
C15 C10 N5 111.6(5) . .
C15 C10 N5 111.6(5) . 6
N5 C10 N5 115.8(8) . 6
C15 C10 C11 111.1(7) . .
N5 C10 C11 103.0(5) . .
N5 C10 C11 103.0(5) 6 .
N6 C11 N6 112.2(8) . 6
N6 C11 O6 113.9(4) . .
N6 C11 O6 113.9(4) 6 .
N6 C11 C10 100.9(4) . .
N6 C11 C10 100.9(4) 6 .
O6 C11 C10 113.7(10) . .
N6 C12 N1 114.6(6) . 2_657
N6 C12 H12A 108.6 . .
N1 C12 H12A 108.6 2_657 .
N6 C12 H12B 108.6 . .
N1 C12 H12B 108.6 2_657 .
H12A C12 H12B 107.6 . .
C2 C13 H13A 109.5 . .
C2 C13 H13B 109.5 . .
H13A C13 H13B 109.5 . .
C2 C13 H13C 109.5 . .
H13A C13 H13C 109.5 . .
H13B C13 H13C 109.5 . .
C7 C14 H14A 109.5 . .
C7 C14 H14B 109.5 . .
H14A C14 H14B 109.5 . .
C7 C14 H14C 109.5 . .
H14A C14 H14C 109.5 . .
H14B C14 H14C 109.5 . .
C10 C15 H15A 109.5 . .
C10 C15 H15B 109.5 . .
H15A C15 H15B 109.5 . .
C10 C15 H15C 109.5 . .
H15A C15 H15C 109.5 . .
H15B C15 H15C 109.5 . .
C1 N1 C12 125.5(6) . 2_657
C1 N1 C2 110.2(8) . .
C12 N1 C2 123.1(8) 2_657 .
C1 N2 C4 122.5(6) . .
C1 N2 C3 111.8(7) . .
C4 N2 C3 124.5(7) . .
C5 N3 C6 117.4(6) . .
C5 N3 C4 122.8(6) . .
C6 N3 C4 119.2(5) . .
C5 N4 C8 124.2(6) . .
C5 N4 C7 104.2(4) . .
C8 N4 C7 128.7(5) . .
C9 N5 C8 123.8(6) . .
C9 N5 C10 113.1(6) . .
C8 N5 C10 122.6(6) . .
C9 N6 C12 122.2(6) . .
C9 N6 C11 113.7(6) . .
C12 N6 C11 122.5(6) . .
C3 O4 H4 109.5 . .
C6 O5 H5 109.5 . .
C11 O6 H6 109.5 . .

loop_
_geom_bond_atom_site_label_1
_geom_bond_atom_site_label_2
_geom_bond_distance
_geom_bond_site_symmetry_2
O1W O4W 1.31(2) .
O1W O2W 1.372(15) 5_667
O1W Tm1 2.376(9) .
O2W O1W 1.372(15) 5_667
O2W O3W 1.528(15) 6_565
O2W Tm1 2.292(12) .
O3W O2W 1.528(15) 6_565
O3W O3W 1.63(2) 6_565
O3W Tm1 2.269(12) .
O4W O4W 1.70(2) 6_565
O4W Tm1 2.250(12) .
Tm1 O4W 2.251(12) 5_667
Tm1 O4W 2.251(12) 6_565
Tm1 O4W 2.251(12) 2_657
Tm1 O3W 2.269(12) 5_667
Tm1 O3W 2.269(12) 6_565
Tm1 O3W 2.269(12) 2_657
Tm1 O2W 2.292(13) 5_667
Tm1 O2W 2.292(13) 2_657
Tm1 O2W 2.292(13) 6_565
C1 O1 1.231(8) .
C1 N2 1.323(10) .
C1 N1 1.367(11) .
C2 C13 1.399(18) .
C2 N1 1.485(8) 6
C2 N1 1.485(8) .
C2 C3 1.503(17) .
C3 N2 1.466(8) 6
C3 N2 1.466(8) .
C3 O4 1.425(7) .
C4 N2 1.435(11) .
C4 N3 1.444(10) .
C4 H4A 0.9800 .
C4 H4B 0.9800 .
C5 O2 1.250(9) .
C5 N3 1.355(9) .
C5 N4 1.371(10) .
C6 N3 1.445(6) 6
C6 N3 1.445(6) .
C6 O5 1.452(13) .
C6 C7 1.5185(13) .
C7 C14 1.4779(15) .
C7 N4 1.600(5) .
C7 N4 1.600(5) 6
C8 N4 1.410(9) .
C8 N5 1.435(8) .
C8 H8A 0.9800 .
C8 H8B 0.9800 .
C9 O3 1.213(9) .
C9 N6 1.348(8) .
C9 N5 1.365(10) .
C10 C15 1.433(19) .
C10 N5 1.436(7) .
C10 N5 1.436(7) 6
C10 C11 1.610(13) .
C11 N6 1.462(8) .
C11 N6 1.462(8) 6
C11 O6 1.425(7) .
C12 N6 1.430(10) .
C12 N1 1.454(12) 2_657
C12 H12A 0.9800 .
C12 H12B 0.9800 .
C13 H13A 0.9700 .
C13 H13B 0.9700 .
C13 H13C 0.9700 .
C14 H14A 0.9700 .
C14 H14B 0.9700 .
C14 H14C 0.9700 .
C15 H15A 0.9700 .
C15 H15B 0.9700 .
C15 H15C 0.9700 .
N1 C12 1.454(12) 2_657
O4 H4 0.8300 .
O5 H5 0.8300 .
O6 H6 0.8300 .

loop_
_platon_squeeze_void_nr
_platon_squeeze_void_average_x
_platon_squeeze_void_average_y
_platon_squeeze_void_average_z
_platon_squeeze_void_volume
_platon_squeeze_void_count_electrons
_platon_squeeze_void_content
1 0.500 0.000 0.000 116 38 ' '
2 0.284 -0.022 0.500 1155 467 ' '
3 0.000 0.500 0.000 116 38 ' '
